data_4332763
loop_
_publ_author_name
'Ho, Soo Yei'
'Cheng, Eddie Chung-Chin'
'Tiekink, Edward R. T.'
'Yam, Vivian Wing-Wah'

_publ_section_title
;
 Luminescent Phosphine Gold(I) Thiolates:&#x00A0; Correlation between
 Crystal Structure and Photoluminescent Properties in
 [R3PAu{SC(OMe)NC6H4NO2-4}] (R = Et, Cy, Ph) and
 [(Ph2P-R-PPh2){AuSC(OMe)NC6H4NO2-4}2] (R = CH2, (CH2)2, (CH2)3, (CH2)4,
 Fc)
;
_journal_issue 20
_journal_name_full 'Inorganic Chemistry'
_journal_page_first 8165
_journal_page_last 8174
_journal_paper_doi 10.1021/ic0608243
_journal_volume 45
_journal_year 2006
_chemical_formula_sum 'C26 H22 Au N2 O3 P S'
_chemical_formula_weight 670.45
_space_group_IT_number 14
_symmetry_cell_setting monoclinic
_symmetry_space_group_name_Hall '-P 2ybc'
_symmetry_space_group_name_H-M 'P 1 21/c 1'
_atom_sites_solution_hydrogens geom
_atom_sites_solution_primary direct
_atom_sites_solution_secondary difmap
_audit_creation_method SHELXL-97
_cell_angle_alpha 90
_cell_angle_beta 100.948(1)
_cell_angle_gamma 90
_cell_formula_units_Z 4
_cell_length_a 9.1839(3)
_cell_length_b 16.0097(6)
_cell_length_c 17.0530(6)
_cell_measurement_reflns_used 6212
_cell_measurement_temperature 223(2)
_cell_measurement_theta_max 29.2
_cell_measurement_theta_min 2.3
_cell_volume 2461.69(15)
_computing_cell_refinement 'SAINT (Bruker, 2000)'
_computing_data_collection 'SMART (Bruker, 2000)'
_computing_data_reduction 'SHELXTL (Bruker, 2000)'
_computing_molecular_graphics 'ORTEPII (Johnson, 1976)'
_computing_publication_material 'SHEXLTL (Bruker, 2000)'
_computing_structure_refinement 'SHELXL-97 (Sheldrick, 1997)'
_computing_structure_solution 'PATTY in DIRDIF92 (Beurskens et al., 1992)'
_diffrn_ambient_temperature 223(2)
_diffrn_measured_fraction_theta_full 0.995
_diffrn_measured_fraction_theta_max 0.995
_diffrn_measurement_device_type 'Bruker AXS SMART CCD'
_diffrn_measurement_method '\w & \f scans'
_diffrn_radiation_monochromator graphite
_diffrn_radiation_source 'fine-focus sealed tube'
_diffrn_radiation_type MoK\a
_diffrn_radiation_wavelength 0.71069
_diffrn_reflns_av_R_equivalents 0.037
_diffrn_reflns_av_sigmaI/netI 0.047
_diffrn_reflns_limit_h_max 11
_diffrn_reflns_limit_h_min -12
_diffrn_reflns_limit_k_max 22
_diffrn_reflns_limit_k_min -19
_diffrn_reflns_limit_l_max 23
_diffrn_reflns_limit_l_min -19
_diffrn_reflns_number 20274
_diffrn_reflns_theta_full 30.0
_diffrn_reflns_theta_max 30.0
_diffrn_reflns_theta_min 2.3
_diffrn_standards_decay_% 0
_diffrn_standards_number 0
_exptl_absorpt_coefficient_mu 6.157
_exptl_absorpt_correction_T_max 1
_exptl_absorpt_correction_T_min 0.433
_exptl_absorpt_correction_type multi-scan
_exptl_absorpt_process_details '(SADABS, Bruker, 2000 & Blessing, 1995)'
_exptl_crystal_colour pale-yellow
_exptl_crystal_density_diffrn 1.809
_exptl_crystal_density_method 'not measured'
_exptl_crystal_description plate
_exptl_crystal_F_000 1304
_exptl_crystal_size_max 0.42
_exptl_crystal_size_mid 0.18
_exptl_crystal_size_min 0.05
_refine_diff_density_max 1.22
_refine_diff_density_min -0.73
_refine_diff_density_rms 0.118
_refine_ls_extinction_method none
_refine_ls_goodness_of_fit_ref 1.00
_refine_ls_hydrogen_treatment constr
_refine_ls_matrix_type full
_refine_ls_number_parameters 308
_refine_ls_number_reflns 7121
_refine_ls_number_restraints 0
_refine_ls_restrained_S_all 1.00
_refine_ls_R_factor_all 0.040
_refine_ls_R_factor_gt 0.028
_refine_ls_shift/su_max 0.001
_refine_ls_shift/su_mean 0.000
_refine_ls_structure_factor_coef Fsqd
_refine_ls_weighting_details 'calc w=1/[\s^2^(Fo^2^)+(0.0207P)^2^] where P=(Fo^2^+2Fc^2^)/3'
_refine_ls_weighting_scheme calc
_refine_ls_wR_factor_gt 0.057
_refine_ls_wR_factor_ref 0.061
_reflns_number_gt 5811
_reflns_number_total 7121
_reflns_threshold_expression I>2\s(I)
_cod_data_source_file ic0608243sup3.cif
_cod_data_source_block Ph3PAu(SC(OMe)=NC6H4NO2-p)
_cod_original_sg_symbol_H-M P21/c
_cod_database_code 4332763

loop_
_symmetry_equiv_pos_as_xyz
'x, y, z'
'-x, y+1/2, -z+1/2'
'-x, -y, -z'
'x, -y-1/2, z-1/2'

loop_
_atom_site_label
_atom_site_type_symbol
_atom_site_fract_x
_atom_site_fract_y
_atom_site_fract_z
_atom_site_U_iso_or_equiv
_atom_site_adp_type
_atom_site_occupancy
_atom_site_symmetry_multiplicity
_atom_site_calc_flag
_atom_site_refinement_flags
Au Au 0.137860(13) 0.072456(6) 0.198923(6) 0.02464(4) Uani 1 1 d .
S1 S 0.20532(10) 0.08649(4) 0.07569(4) 0.02922(17) Uani 1 1 d .
P1 P 0.07459(9) 0.05271(5) 0.31918(4) 0.02333(15) Uani 1 1 d .
O1 O 0.1753(3) -0.07331(11) 0.09505(13) 0.0292(5) Uani 1 1 d .
O2 O 0.3116(3) 0.23325(16) -0.27726(16) 0.0526(7) Uani 1 1 d .
O3 O 0.5113(3) 0.16255(19) -0.27527(17) 0.0638(8) Uani 1 1 d .
N1 N 0.2366(3) -0.04126(16) -0.02421(15) 0.0304(6) Uani 1 1 d .
N2 N 0.3931(3) 0.17507(19) -0.25349(16) 0.0393(7) Uani 1 1 d .
C1 C 0.2055(3) -0.01674(17) 0.04131(17) 0.0241(6) Uani 1 1 d .
C2 C 0.2722(3) 0.01487(18) -0.08073(16) 0.0277(6) Uani 1 1 d .
C3 C 0.1676(4) 0.06864(17) -0.12392(18) 0.0301(7) Uani 1 1 d .
H3 H 0.0706 0.0700 -0.1137 0.036 Uiso 1 1 calc R
C4 C 0.2060(4) 0.11998(19) -0.18165(17) 0.0299(7) Uani 1 1 d .
H4 H 0.1358 0.1564 -0.2110 0.036 Uiso 1 1 calc R
C5 C 0.3494(3) 0.1171(2) -0.19575(16) 0.0301(7) Uani 1 1 d .
C6 C 0.4525(4) 0.0616(2) -0.15668(18) 0.0357(7) Uani 1 1 d .
H6 H 0.5480 0.0588 -0.1688 0.043 Uiso 1 1 calc R
C7 C 0.4131(4) 0.0100(2) -0.09928(17) 0.0325(7) Uani 1 1 d .
H7 H 0.4820 -0.0288 -0.0725 0.039 Uiso 1 1 calc R
C8 C 0.1791(5) -0.15994(18) 0.0728(2) 0.0461(9) Uani 1 1 d .
H8A H 0.0992 -0.1712 0.0281 0.069 Uiso 1 1 calc R
H8B H 0.1673 -0.1947 0.1178 0.069 Uiso 1 1 calc R
H8C H 0.2734 -0.1722 0.0577 0.069 Uiso 1 1 calc R
C9 C 0.2031(3) 0.09815(17) 0.40193(16) 0.0242(6) Uani 1 1 d .
C10 C 0.2830(4) 0.0518(2) 0.46426(19) 0.0356(7) Uani 1 1 d .
H10 H 0.2726 -0.0066 0.4646 0.043 Uiso 1 1 calc R
C11 C 0.3777(4) 0.0911(2) 0.5258(2) 0.0423(8) Uani 1 1 d .
H11 H 0.4304 0.0592 0.5682 0.051 Uiso 1 1 calc R
C12 C 0.3957(4) 0.1763(2) 0.52587(18) 0.0395(8) Uani 1 1 d .
H12 H 0.4609 0.2024 0.5679 0.047 Uiso 1 1 calc R
C13 C 0.3182(4) 0.2230(2) 0.4644(2) 0.0416(8) Uani 1 1 d .
H13 H 0.3300 0.2814 0.4643 0.050 Uiso 1 1 calc R
C14 C 0.2232(4) 0.18459(18) 0.40282(18) 0.0346(7) Uani 1 1 d .
H14 H 0.1711 0.2170 0.3607 0.042 Uiso 1 1 calc R
C15 C 0.0734(3) -0.05861(16) 0.34072(17) 0.0245(6) Uani 1 1 d .
C16 C -0.0301(4) -0.09533(19) 0.38003(17) 0.0302(7) Uani 1 1 d .
H16 H -0.1037 -0.0625 0.3965 0.036 Uiso 1 1 calc R
C17 C -0.0241(4) -0.18077(19) 0.39484(18) 0.0348(7) Uani 1 1 d .
H17 H -0.0931 -0.2055 0.4220 0.042 Uiso 1 1 calc R
C18 C 0.0813(4) -0.2291(2) 0.3702(2) 0.0378(8) Uani 1 1 d .
H18 H 0.0837 -0.2869 0.3799 0.045 Uiso 1 1 calc R
C19 C 0.1840(4) -0.19349(19) 0.3313(2) 0.0425(9) Uani 1 1 d .
H19 H 0.2575 -0.2269 0.3155 0.051 Uiso 1 1 calc R
C20 C 0.1795(4) -0.10822(19) 0.3153(2) 0.0364(8) Uani 1 1 d .
H20 H 0.2479 -0.0843 0.2873 0.044 Uiso 1 1 calc R
C21 C -0.1057(4) 0.09196(17) 0.32991(18) 0.0253(6) Uani 1 1 d .
C22 C -0.2175(4) 0.09991(19) 0.26249(18) 0.0334(7) Uani 1 1 d .
H22 H -0.1972 0.0889 0.2115 0.040 Uiso 1 1 calc R
C23 C -0.3590(4) 0.1241(2) 0.2709(2) 0.0438(9) Uani 1 1 d .
H23 H -0.4346 0.1290 0.2255 0.053 Uiso 1 1 calc R
C24 C -0.3891(4) 0.1411(2) 0.3453(2) 0.0438(9) Uani 1 1 d .
H24 H -0.4852 0.1569 0.3507 0.053 Uiso 1 1 calc R
C25 C -0.2780(4) 0.13478(19) 0.4120(2) 0.0383(8) Uani 1 1 d .
H25 H -0.2981 0.1474 0.4627 0.046 Uiso 1 1 calc R
C26 C -0.1376(4) 0.11003(19) 0.40446(19) 0.0344(7) Uani 1 1 d .
H26 H -0.0627 0.1053 0.4502 0.041 Uiso 1 1 calc R

loop_
_atom_site_aniso_label
_atom_site_aniso_U_11
_atom_site_aniso_U_22
_atom_site_aniso_U_33
_atom_site_aniso_U_23
_atom_site_aniso_U_13
_atom_site_aniso_U_12
Au 0.02959(7) 0.02745(6) 0.01903(6) -0.00019(4) 0.01002(4) 0.00082(5)
S1 0.0393(5) 0.0294(4) 0.0230(3) 0.0013(3) 0.0160(3) 0.0015(3)
P1 0.0262(4) 0.0267(3) 0.0187(3) -0.0009(3) 0.0084(3) 0.0011(3)
O1 0.0324(13) 0.0275(10) 0.0304(11) 0.0004(8) 0.0129(10) -0.0001(9)
O2 0.0475(18) 0.0558(15) 0.0554(17) 0.0104(13) 0.0119(13) 0.0000(13)
O3 0.0429(18) 0.098(2) 0.0574(17) 0.0243(16) 0.0262(14) 0.0050(16)
N1 0.0270(15) 0.0378(13) 0.0286(13) -0.0066(11) 0.0107(11) -0.0035(11)
N2 0.0340(18) 0.0555(18) 0.0290(14) -0.0002(13) 0.0073(13) -0.0077(14)
C1 0.0196(15) 0.0294(14) 0.0242(14) -0.0016(11) 0.0067(11) -0.0008(11)
C2 0.0259(17) 0.0404(16) 0.0183(13) -0.0108(12) 0.0082(12) -0.0054(13)
C3 0.0229(16) 0.0410(17) 0.0282(15) -0.0144(13) 0.0090(12) -0.0035(13)
C4 0.0257(17) 0.0391(17) 0.0247(15) -0.0104(13) 0.0040(12) 0.0005(13)
C5 0.0260(18) 0.0440(18) 0.0205(14) -0.0057(12) 0.0046(12) -0.0071(13)
C6 0.0189(16) 0.066(2) 0.0235(15) -0.0012(14) 0.0066(12) -0.0003(15)
C7 0.0232(17) 0.0556(19) 0.0180(14) -0.0007(13) 0.0022(12) 0.0034(14)
C8 0.059(3) 0.0250(15) 0.059(2) -0.0023(15) 0.024(2) -0.0017(16)
C9 0.0234(16) 0.0293(13) 0.0219(13) -0.0020(11) 0.0095(12) -0.0013(11)
C10 0.040(2) 0.0347(16) 0.0314(17) 0.0034(13) 0.0040(15) 0.0023(14)
C11 0.039(2) 0.053(2) 0.0312(18) 0.0033(15) -0.0036(15) 0.0021(16)
C12 0.037(2) 0.056(2) 0.0247(16) -0.0110(15) 0.0035(14) -0.0109(16)
C13 0.052(2) 0.0358(17) 0.0372(18) -0.0076(14) 0.0087(16) -0.0055(16)
C14 0.044(2) 0.0314(15) 0.0268(15) 0.0005(13) 0.0021(14) 0.0008(14)
C15 0.0274(16) 0.0270(14) 0.0203(13) 0.0003(10) 0.0071(12) -0.0007(11)
C16 0.0344(19) 0.0362(15) 0.0218(14) -0.0013(12) 0.0099(13) -0.0022(13)
C17 0.041(2) 0.0361(16) 0.0295(16) 0.0040(13) 0.0118(14) -0.0093(14)
C18 0.045(2) 0.0287(15) 0.0418(19) -0.0021(14) 0.0128(16) -0.0068(14)
C19 0.045(2) 0.0278(16) 0.059(2) -0.0030(15) 0.0187(19) 0.0022(15)
C20 0.035(2) 0.0291(15) 0.051(2) -0.0013(14) 0.0235(16) -0.0017(14)
C21 0.0284(17) 0.0254(13) 0.0240(14) -0.0004(11) 0.0098(12) 0.0017(11)
C22 0.037(2) 0.0352(15) 0.0265(16) -0.0054(13) 0.0019(14) 0.0028(14)
C23 0.029(2) 0.0449(19) 0.054(2) -0.0033(17) -0.0013(16) 0.0028(15)
C24 0.032(2) 0.0345(17) 0.070(3) 0.0014(17) 0.0228(19) 0.0033(14)
C25 0.043(2) 0.0364(16) 0.0419(19) 0.0042(14) 0.0256(17) 0.0074(15)
C26 0.040(2) 0.0372(16) 0.0288(16) 0.0031(13) 0.0147(14) 0.0072(15)

loop_
_atom_type_symbol
_atom_type_description
_atom_type_scat_dispersion_real
_atom_type_scat_dispersion_imag
_atom_type_scat_source
C C 0.0033 0.0016 'International Tables Vol C Tables 4.2.6.8 and 6.1.1.4'
H H 0.0000 0.0000 'International Tables Vol C Tables 4.2.6.8 and 6.1.1.4'
Au Au -2.0133 8.8022 'International Tables Vol C Tables 4.2.6.8 and 6.1.1.4'
N N 0.0061 0.0033 'International Tables Vol C Tables 4.2.6.8 and 6.1.1.4'
O O 0.0106 0.0060 'International Tables Vol C Tables 4.2.6.8 and 6.1.1.4'
P P 0.1023 0.0942 'International Tables Vol C Tables 4.2.6.8 and 6.1.1.4'
S S 0.1246 0.1234 'International Tables Vol C Tables 4.2.6.8 and 6.1.1.4'

loop_
_geom_angle_atom_site_label_1
_geom_angle_atom_site_label_2
_geom_angle_atom_site_label_3
_geom_angle
P1 Au S1 177.47(3)
C1 S1 Au 103.29(10)
C21 P1 C15 106.18(14)
C21 P1 C9 104.74(14)
C15 P1 C9 105.30(13)
C21 P1 Au 116.16(10)
C15 P1 Au 109.44(10)
C9 P1 Au 114.18(10)
C1 O1 C8 116.6(2)
C1 N1 C2 121.9(3)
O2 N2 O3 123.2(3)
O2 N2 C5 118.7(3)
O3 N2 C5 118.1(3)
N1 C1 O1 119.9(3)
N1 C1 S1 127.0(2)
O1 C1 S1 112.98(19)
C3 C2 N1 122.2(3)
C3 C2 C7 119.5(3)
N1 C2 C7 117.9(3)
C4 C3 C2 120.1(3)
C4 C3 H3 119.9
C2 C3 H3 119.9
C3 C4 C5 119.0(3)
C3 C4 H4 120.5
C5 C4 H4 120.5
C6 C5 C4 121.8(3)
C6 C5 N2 119.0(3)
C4 C5 N2 119.2(3)
C5 C6 C7 118.8(3)
C5 C6 H6 120.6
C7 C6 H6 120.6
C6 C7 C2 120.5(3)
C6 C7 H7 119.8
C2 C7 H7 119.8
O1 C8 H8A 109.5
O1 C8 H8B 109.5
H8A C8 H8B 109.5
O1 C8 H8C 109.5
H8A C8 H8C 109.5
H8B C8 H8C 109.5
C10 C9 C14 118.2(3)
C10 C9 P1 123.6(2)
C14 C9 P1 118.2(2)
C9 C10 C11 120.3(3)
C9 C10 H10 119.9
C11 C10 H10 119.9
C12 C11 C10 120.7(3)
C12 C11 H11 119.7
C10 C11 H11 119.7
C11 C12 C13 119.8(3)
C11 C12 H12 120.1
C13 C12 H12 120.1
C12 C13 C14 120.0(3)
C12 C13 H13 120.0
C14 C13 H13 120.0
C13 C14 C9 121.0(3)
C13 C14 H14 119.5
C9 C14 H14 119.5
C16 C15 C20 119.5(3)
C16 C15 P1 122.7(2)
C20 C15 P1 117.8(2)
C15 C16 C17 119.7(3)
C15 C16 H16 120.2
C17 C16 H16 120.2
C18 C17 C16 120.5(3)
C18 C17 H17 119.7
C16 C17 H17 119.7
C17 C18 C19 120.3(3)
C17 C18 H18 119.9
C19 C18 H18 119.9
C18 C19 C20 120.3(3)
C18 C19 H19 119.9
C20 C19 H19 119.9
C19 C20 C15 119.8(3)
C19 C20 H20 120.1
C15 C20 H20 120.1
C22 C21 C26 119.1(3)
C22 C21 P1 119.5(2)
C26 C21 P1 121.4(2)
C21 C22 C23 119.8(3)
C21 C22 H22 120.1
C23 C22 H22 120.1
C24 C23 C22 120.3(3)
C24 C23 H23 119.8
C22 C23 H23 119.8
C25 C24 C23 120.0(3)
C25 C24 H24 120.0
C23 C24 H24 120.0
C24 C25 C26 120.2(3)
C24 C25 H25 119.9
C26 C25 H25 119.9
C21 C26 C25 120.6(3)
C21 C26 H26 119.7
C25 C26 H26 119.7

loop_
_geom_bond_atom_site_label_1
_geom_bond_atom_site_label_2
_geom_bond_distance
Au P1 2.2573(7)
Au S1 2.3119(7)
S1 C1 1.754(3)
P1 C21 1.812(3)
P1 C15 1.820(3)
P1 C9 1.811(3)
O1 C1 1.354(3)
O1 C8 1.440(3)
O2 N2 1.215(4)
O3 N2 1.229(4)
N1 C1 1.267(4)
N1 C2 1.401(4)
N2 C5 1.463(4)
C2 C3 1.392(4)
C2 C7 1.392(4)
C3 C4 1.379(4)
C3 H3 0.9400
C4 C5 1.384(4)
C4 H4 0.9400
C5 C6 1.375(4)
C6 C7 1.381(4)
C6 H6 0.9400
C7 H7 0.9400
C8 H8A 0.9700
C8 H8B 0.9700
C8 H8C 0.9700
C9 C10 1.387(4)
C9 C14 1.396(4)
C10 C11 1.381(5)
C10 H10 0.9400
C11 C12 1.374(5)
C11 H11 0.9400
C12 C13 1.373(5)
C12 H12 0.9400
C13 C14 1.376(4)
C13 H13 0.9400
C14 H14 0.9400
C15 C16 1.394(4)
C15 C20 1.389(4)
C16 C17 1.390(4)
C16 H16 0.9400
C17 C18 1.366(5)
C17 H17 0.9400
C18 C19 1.375(5)
C18 H18 0.9400
C19 C20 1.391(4)
C19 H19 0.9400
C20 H20 0.9400
C21 C22 1.394(4)
C21 C26 1.388(4)
C22 C23 1.390(5)
C22 H22 0.9400
C23 C24 1.376(5)
C23 H23 0.9400
C24 C25 1.380(5)
C24 H24 0.9400
C25 C26 1.378(5)
C25 H25 0.9400
C26 H26 0.9400
